data_4346321
loop_
_publ_author_name
'Yuvaraj, K.'
'Roy, Dipak Kumar'
'Mondal, Bijan'
'Varghese, Babu'
'Ghosh, Sundargopal'

_publ_section_title
;
 Homometallic Cubane Clusters: Participation of Three-Coordinated Hydrogen
 in 60-Valence Electron Cubane Core.
;
_journal_issue 17
_journal_name_full 'Inorganic chemistry'
_journal_page_first 8673
_journal_page_last 8678
_journal_paper_doi 10.1021/acs.inorgchem.5b01298
_journal_volume 54
_journal_year 2015
_chemical_formula_sum 'C31 H51 B3 O Ru3'
_chemical_formula_weight 775.36
_space_group_IT_number 57
_space_group_name_Hall '-P 2c 2b'
_space_group_name_H-M_alt 'P b c m'
_symmetry_cell_setting orthorhombic
_symmetry_space_group_name_H-M 'P b c m'
_atom_sites_solution_hydrogens geom
_atom_sites_solution_primary direct
_atom_sites_solution_secondary difmap
_audit_creation_method SHELXL-97
_cell_angle_alpha 90.00
_cell_angle_beta 90.00
_cell_angle_gamma 90.00
_cell_formula_units_Z 4
_cell_length_a 11.286
_cell_length_b 15.727
_cell_length_c 18.232
_cell_measurement_reflns_used 6550
_cell_measurement_temperature 293(2)
_cell_measurement_theta_max 20.8
_cell_measurement_theta_min 2.3
_cell_volume 3236.087
_computing_cell_refinement 'APEX2/SAINT (Bruker, 2004)'
_computing_data_collection 'APEX2 (Bruker, 2004)'
_computing_data_reduction 'SAINT/XPREP (Bruker, 2004)'
_computing_molecular_graphics 'ORTEP3 (Farrugia, 1997) and Mercury (Bruno et al., 2002)'
_computing_publication_material 'SHELXL-97 (Sheldrick, 2008)'
_computing_structure_refinement 'SHELXL-97 (Sheldrick, 2008)'
_computing_structure_solution 'SIR92 (Altornare et al., 1993)'
_diffrn_ambient_temperature 293(2)
_diffrn_measured_fraction_theta_full 0.998
_diffrn_measured_fraction_theta_max 0.998
_diffrn_measurement_device_type 'Bruker axs kappa apex2 CCD Diffractometer'
_diffrn_measurement_method '\w and \f scan'
_diffrn_radiation_monochromator graphite
_diffrn_radiation_source 'fine-focus sealed tube'
_diffrn_radiation_type MoK\a
_diffrn_radiation_wavelength 0.71073
_diffrn_reflns_av_R_equivalents 0.0714
_diffrn_reflns_av_sigmaI/netI 0.0345
_diffrn_reflns_limit_h_max 11
_diffrn_reflns_limit_h_min -13
_diffrn_reflns_limit_k_max 18
_diffrn_reflns_limit_k_min -18
_diffrn_reflns_limit_l_max 21
_diffrn_reflns_limit_l_min -20
_diffrn_reflns_number 38656
_diffrn_reflns_theta_full 25.09
_diffrn_reflns_theta_max 25.09
_diffrn_reflns_theta_min 1.80
_diffrn_standards_decay_% 0
_exptl_absorpt_coefficient_mu 1.404
_exptl_absorpt_correction_T_max 0.863
_exptl_absorpt_correction_T_min 0.762
_exptl_absorpt_correction_type multi-scan
_exptl_absorpt_process_details 'SADABS (Bruker, 1999)'
_exptl_crystal_colour yellow
_exptl_crystal_density_diffrn 1.591
_exptl_crystal_density_method 'not measured'
_exptl_crystal_description block
_exptl_crystal_F_000 1568
_exptl_crystal_size_max 0.15
_exptl_crystal_size_mid 0.1
_exptl_crystal_size_min 0.1
_refine_diff_density_max 1.499
_refine_diff_density_min -1.747
_refine_diff_density_rms 0.162
_refine_ls_extinction_method none
_refine_ls_goodness_of_fit_ref 1.086
_refine_ls_hydrogen_treatment mixed
_refine_ls_matrix_type full
_refine_ls_number_parameters 180
_refine_ls_number_reflns 2979
_refine_ls_number_restraints 12
_refine_ls_restrained_S_all 1.085
_refine_ls_R_factor_all 0.1379
_refine_ls_R_factor_gt 0.0792
_refine_ls_shift/su_max 0.001
_refine_ls_shift/su_mean 0.000
_refine_ls_structure_factor_coef Fsqd
_refine_ls_weighting_details 'calc w=1/[\s^2^(Fo^2^)+(0.0668P)^2^+55.4946P] where P=(Fo^2^+2Fc^2^)/3'
_refine_ls_weighting_scheme calc
_refine_ls_wR_factor_gt 0.1812
_refine_ls_wR_factor_ref 0.2347
_reflns_number_gt 1915
_reflns_number_total 2979
_reflns_threshold_expression >2sigma(I)
_cod_data_source_file ic5b01298_si_002.cif
_cod_data_source_block 4
_cod_original_cell_volume 3236.1
_cod_original_sg_symbol_H-M Pbcm
_cod_database_code 4346321

loop_
_symmetry_equiv_pos_as_xyz
'x, y, z'
'-x, -y, z+1/2'
'x, -y+1/2, -z'
'-x, y+1/2, -z+1/2'
'-x, -y, -z'
'x, y, -z-1/2'
'-x, y-1/2, z'
'x, -y-1/2, z-1/2'

loop_
_atom_site_label
_atom_site_type_symbol
_atom_site_fract_x
_atom_site_fract_y
_atom_site_fract_z
_atom_site_U_iso_or_equiv
_atom_site_adp_type
_atom_site_occupancy
_atom_site_symmetry_multiplicity
_atom_site_calc_flag
_atom_site_refinement_flags
C1 C 0.1064(8) 0.6490(6) -0.0544(5) 0.30(3) Uani 1 1 d .
H1A H 0.1498 0.6661 -0.0116 0.443 Uiso 1 1 calc R
H1B H 0.0231 0.6558 -0.0457 0.443 Uiso 1 1 calc R
H1C H 0.1297 0.6837 -0.0953 0.443 Uiso 1 1 calc R
C2 C 0.1295(8) 0.5687(6) -0.0691(5) 0.107(6) Uani 1 1 d R
C3 C 0.0414(8) 0.5242(6) -0.1093(5) 0.135(9) Uani 1 1 d R
C4 C 0.0791(8) 0.4385(6) -0.1169(5) 0.149(11) Uani 1 1 d R
C5 C 0.1905(8) 0.4300(6) -0.0815(5) 0.133(9) Uani 1 1 d R
C6 C 0.2216(8) 0.5105(6) -0.0519(5) 0.094(5) Uani 1 1 d R
C7 C -0.071(2) 0.543(4) -0.143(2) 0.43(5) Uani 1 1 d .
H7A H -0.1252 0.5638 -0.1067 0.644 Uiso 1 1 calc R
H7B H -0.1029 0.4915 -0.1643 0.644 Uiso 1 1 calc R
H7C H -0.0606 0.5845 -0.1807 0.644 Uiso 1 1 calc R
C8 C 0.035(5) 0.355(3) -0.1466(16) 0.45(5) Uani 1 1 d .
H8A H 0.0995 0.3244 -0.1685 0.679 Uiso 1 1 calc R
H8B H -0.0252 0.3652 -0.1828 0.679 Uiso 1 1 calc R
H8C H 0.0021 0.3218 -0.1072 0.679 Uiso 1 1 calc R
C9 C 0.267(4) 0.358(2) -0.0598(17) 0.38(4) Uani 1 1 d .
H9A H 0.2299 0.3273 -0.0203 0.574 Uiso 1 1 calc R
H9B H 0.3424 0.3790 -0.0440 0.574 Uiso 1 1 calc R
H9C H 0.2774 0.3206 -0.1009 0.574 Uiso 1 1 calc R
C10 C 0.316(2) 0.539(2) -0.0055(12) 0.235(19) Uani 1 1 d .
H10A H 0.3877 0.5096 -0.0181 0.353 Uiso 1 1 calc R
H10B H 0.2964 0.5277 0.0448 0.353 Uiso 1 1 calc R
H10C H 0.3274 0.5991 -0.0121 0.353 Uiso 1 1 calc R
C11 C 0.194(2) 0.6099(15) -0.2500 0.089(7) Uani 1 2 d S
C13 C 0.393(2) 0.7613(17) -0.2500 0.153(18) Uani 1 2 d SD
C14 C 0.4507(17) 0.7269(11) -0.1901(8) 0.129(9) Uani 1 1 d D
C15 C 0.5407(12) 0.6733(9) -0.2141(9) 0.091(5) Uani 1 1 d D
C16 C 0.300(3) 0.832(2) -0.2500 0.41(6) Uani 1 2 d SD
H16A H 0.2747 0.8421 -0.2994 0.620 Uiso 0.50 1 calc PR
H16B H 0.3342 0.8824 -0.2299 0.620 Uiso 0.50 1 calc PR
H16C H 0.2338 0.8144 -0.2207 0.620 Uiso 0.50 1 calc PR
C17 C 0.427(2) 0.7482(16) -0.1106(9) 0.41(4) Uani 1 1 d D
H17A H 0.4397 0.8079 -0.1028 0.620 Uiso 1 1 calc R
H17B H 0.4796 0.7162 -0.0799 0.620 Uiso 1 1 calc R
H17C H 0.3464 0.7342 -0.0987 0.620 Uiso 1 1 calc R
C18 C 0.634(2) 0.6281(15) -0.1699(16) 0.31(3) Uani 1 1 d D
H18A H 0.6218 0.5678 -0.1725 0.463 Uiso 1 1 calc R
H18B H 0.6301 0.6463 -0.1197 0.463 Uiso 1 1 calc R
H18C H 0.7113 0.6415 -0.1893 0.463 Uiso 1 1 calc R
B1 B 0.4062(19) 0.4865(13) -0.2006(14) 0.101(7) Uani 1 1 d D
B2 B 0.316(3) 0.4204(18) -0.2500 0.091(8) Uani 1 2 d SD
O1 O 0.1181(18) 0.6610(16) -0.2500 0.161(10) Uani 1 2 d S
Ru1 Ru 0.21375(10) 0.51429(8) -0.17311(6) 0.0674(4) Uani 1 1 d .
Ru2 Ru 0.37308(14) 0.61903(11) -0.2500 0.0677(5) Uani 1 2 d S
H11 H 0.469(8) 0.479(7) -0.151(4) 0.07(3) Uiso 1 1 d D
H21 H 0.283(14) 0.351(4) -0.2500 0.07(5) Uiso 1 2 d SD
H12 H 0.345(7) 0.537(4) -0.176(5) 0.03(2) Uiso 1 1 d D
H22 H 0.215(5) 0.430(15) -0.2500 0.12(8) Uiso 1 2 d SD

loop_
_atom_site_aniso_label
_atom_site_aniso_U_11
_atom_site_aniso_U_22
_atom_site_aniso_U_33
_atom_site_aniso_U_23
_atom_site_aniso_U_13
_atom_site_aniso_U_12
C1 0.54(7) 0.13(2) 0.21(3) 0.01(2) 0.19(4) 0.14(3)
C2 0.119(15) 0.098(13) 0.105(14) 0.004(11) 0.056(12) 0.001(12)
C3 0.082(12) 0.18(2) 0.144(19) 0.066(18) 0.029(13) -0.009(15)
C4 0.20(3) 0.17(2) 0.081(13) 0.005(14) 0.023(15) -0.13(2)
C5 0.23(2) 0.063(10) 0.112(15) 0.050(11) 0.076(16) 0.055(14)
C6 0.086(11) 0.104(13) 0.092(12) 0.007(10) 0.002(9) -0.001(10)
C7 0.054(13) 1.01(14) 0.22(4) 0.11(6) 0.001(19) 0.08(4)
C8 0.81(10) 0.39(5) 0.16(2) -0.10(3) 0.19(4) -0.52(7)
C9 0.74(10) 0.23(3) 0.17(3) 0.12(3) 0.14(5) 0.32(5)
C10 0.17(2) 0.47(6) 0.070(13) 0.01(2) -0.044(16) -0.12(3)
C11 0.105(18) 0.080(15) 0.081(15) 0.000 0.000 -0.010(14)
C13 0.067(17) 0.081(19) 0.31(6) 0.000 0.000 0.013(14)
C14 0.16(2) 0.119(17) 0.112(16) -0.065(13) 0.063(15) -0.071(16)
C15 0.071(9) 0.081(10) 0.122(13) 0.020(9) -0.039(9) -0.030(8)
C16 0.15(4) 0.14(4) 0.95(19) 0.000 0.000 0.11(3)
C17 0.58(8) 0.39(5) 0.27(4) -0.23(4) 0.27(5) -0.38(6)
C18 0.25(3) 0.19(3) 0.49(6) 0.16(3) -0.29(4) -0.10(3)
B1 0.082(13) 0.084(13) 0.138(18) 0.024(13) 0.002(13) -0.015(11)
B2 0.13(2) 0.077(17) 0.069(16) 0.000 0.000 -0.016(17)
O1 0.127(16) 0.21(2) 0.142(17) 0.000 0.000 0.114(17)
Ru1 0.0683(7) 0.0742(8) 0.0597(7) 0.0071(5) -0.0024(5) -0.0258(6)
Ru2 0.0553(9) 0.0776(11) 0.0704(10) 0.000 0.000 -0.0252(8)

loop_
_atom_type_symbol
_atom_type_description
_atom_type_scat_dispersion_real
_atom_type_scat_dispersion_imag
_atom_type_scat_source
C C 0.0033 0.0016 'International Tables Vol C Tables 4.2.6.8 and 6.1.1.4'
H H 0.0000 0.0000 'International Tables Vol C Tables 4.2.6.8 and 6.1.1.4'
B B 0.0013 0.0007 'International Tables Vol C Tables 4.2.6.8 and 6.1.1.4'
O O 0.0106 0.0060 'International Tables Vol C Tables 4.2.6.8 and 6.1.1.4'
Ru Ru -1.2594 0.8363 'International Tables Vol C Tables 4.2.6.8 and 6.1.1.4'

loop_
_geom_angle_atom_site_label_1
_geom_angle_atom_site_label_2
_geom_angle_atom_site_label_3
_geom_angle
_geom_angle_site_symmetry_1
_geom_angle_site_symmetry_3
C2 C1 H1A 109.5 . .
C2 C1 H1B 109.5 . .
H1A C1 H1B 109.5 . .
C2 C1 H1C 109.5 . .
H1A C1 H1C 109.5 . .
H1B C1 H1C 109.5 . .
C1 C2 C6 135.9 . .
C1 C2 C3 116.1 . .
C6 C2 C3 108.0 . .
C1 C2 Ru1 127.5(2) . .
C6 C2 Ru1 68.7(2) . .
C3 C2 Ru1 71.3(3) . .
C2 C3 C4 108.0 . .
C2 C3 C7 138(3) . .
C4 C3 C7 114(3) . .
C2 C3 Ru1 72.4(3) . .
C4 C3 Ru1 68.2(2) . .
C7 C3 Ru1 123.3(14) . .
C5 C4 C3 108.0 . .
C5 C4 C8 112(3) . .
C3 C4 C8 140(3) . .
C5 C4 Ru1 69.4(3) . .
C3 C4 Ru1 74.7(3) . .
C8 C4 Ru1 122.6(13) . .
C4 C5 C6 108.0 . .
C4 C5 C9 135(2) . .
C6 C5 C9 116(2) . .
C4 C5 Ru1 72.3(3) . .
C6 C5 Ru1 73.5(3) . .
C9 C5 Ru1 127.6(14) . .
C2 C6 C5 108.0 . .
C2 C6 C10 118.2(16) . .
C5 C6 C10 133.5(16) . .
C2 C6 Ru1 74.5(3) . .
C5 C6 Ru1 68.6(2) . .
C10 C6 Ru1 127.7(11) . .
C3 C7 H7A 109.5 . .
C3 C7 H7B 109.5 . .
H7A C7 H7B 109.5 . .
C3 C7 H7C 109.5 . .
H7A C7 H7C 109.5 . .
H7B C7 H7C 109.5 . .
C4 C8 H8A 109.5 . .
C4 C8 H8B 109.5 . .
H8A C8 H8B 109.5 . .
C4 C8 H8C 109.5 . .
H8A C8 H8C 109.5 . .
H8B C8 H8C 109.5 . .
C5 C9 H9A 109.5 . .
C5 C9 H9B 109.5 . .
H9A C9 H9B 109.5 . .
C5 C9 H9C 109.5 . .
H9A C9 H9C 109.5 . .
H9B C9 H9C 109.5 . .
C6 C10 H10A 109.5 . .
C6 C10 H10B 109.5 . .
H10A C10 H10B 109.5 . .
C6 C10 H10C 109.5 . .
H10A C10 H10C 109.5 . .
H10B C10 H10C 109.5 . .
O1 C11 Ru2 133(2) . .
O1 C11 Ru1 125.2(14) . 6
Ru2 C11 Ru1 86.8(9) . 6
O1 C11 Ru1 125.2(14) . .
Ru2 C11 Ru1 86.8(9) . .
Ru1 C11 Ru1 85.4(9) 6 .
C14 C13 C14 104.2(16) 6 .
C14 C13 C16 127.5(9) 6 .
C14 C13 C16 127.5(9) . .
C14 C13 Ru2 70.0(13) 6 .
C14 C13 Ru2 70.0(13) . .
C16 C13 Ru2 131(3) . .
C13 C14 C15 109.5(13) . .
C13 C14 C17 125.9(15) . .
C15 C14 C17 124.5(17) . .
C13 C14 Ru2 73.8(15) . .
C15 C14 Ru2 70.6(8) . .
C17 C14 Ru2 125.2(15) . .
C15 C15 C14 108.4(9) 6 .
C15 C15 C18 122.3(14) 6 .
C14 C15 C18 129.0(19) . .
C15 C15 Ru2 72.5(4) 6 .
C14 C15 Ru2 72.4(8) . .
C18 C15 Ru2 125.9(12) . .
C13 C16 H16A 109.5 . .
C13 C16 H16B 109.5 . .
H16A C16 H16B 109.5 . .
C13 C16 H16C 109.5 . .
H16A C16 H16C 109.5 . .
H16B C16 H16C 109.5 . .
C14 C17 H17A 109.5 . .
C14 C17 H17B 109.5 . .
H17A C17 H17B 109.5 . .
C14 C17 H17C 109.5 . .
H17A C17 H17C 109.5 . .
H17B C17 H17C 109.5 . .
C15 C18 H18A 109.5 . .
C15 C18 H18B 109.5 . .
H18A C18 H18B 109.5 . .
C15 C18 H18C 109.5 . .
H18A C18 H18C 109.5 . .
H18B C18 H18C 109.5 . .
B2 B1 B1 58.3(9) . 6
B2 B1 Ru1 70.3(13) . .
B1 B1 Ru1 102.7(6) 6 .
B2 B1 Ru2 104.3(14) . .
B1 B1 Ru2 67.0(6) 6 .
Ru1 B1 Ru2 75.9(7) . .
B2 B1 H11 136(6) . .
B1 B1 H11 141(6) 6 .
Ru1 B1 H11 116(6) . .
Ru2 B1 H11 120(6) . .
B2 B1 H12 106(5) . .
B1 B1 H12 113(5) 6 .
Ru1 B1 H12 37(5) . .
Ru2 B1 H12 55(5) . .
H11 B1 H12 98(8) . .
B1 B2 B1 63.5(19) 6 .
B1 B2 Ru1 66.1(11) 6 6
B1 B2 Ru1 103.1(15) . 6
B1 B2 Ru1 103.1(15) 6 .
B1 B2 Ru1 66.1(11) . .
Ru1 B2 Ru1 73.7(10) 6 .
B1 B2 H21 140(5) 6 .
B1 B2 H21 140(5) . .
Ru1 B2 H21 116(7) 6 .
Ru1 B2 H21 116(7) . .
B1 B2 H22 121(10) 6 .
B1 B2 H22 121(10) . .
Ru1 B2 H22 55(8) 6 .
Ru1 B2 H22 55(8) . .
H21 B2 H22 79(10) . .
C11 Ru1 C5 164.2(7) . .
C11 Ru1 C4 129.7(8) . .
C5 Ru1 C4 38.23(13) . .
C11 Ru1 C6 134.5(5) . .
C5 Ru1 C6 37.97(13) . .
C4 Ru1 C6 62.97(19) . .
C11 Ru1 B1 95.4(9) . .
C5 Ru1 B1 99.8(6) . .
C4 Ru1 B1 131.5(6) . .
C6 Ru1 B1 100.2(7) . .
C11 Ru1 C3 101.8(7) . .
C5 Ru1 C3 62.56(19) . .
C4 Ru1 C3 37.08(13) . .
C6 Ru1 C3 61.62(19) . .
B1 Ru1 C3 160.9(7) . .
C11 Ru1 C2 104.2(6) . .
C5 Ru1 C2 62.29(19) . .
C4 Ru1 C2 61.75(19) . .
C6 Ru1 C2 36.74(13) . .
B1 Ru1 C2 130.7(7) . .
C3 Ru1 C2 36.29(12) . .
C11 Ru1 B2 96.1(7) . .
C5 Ru1 B2 97.9(6) . .
C4 Ru1 B2 106.2(7) . .
C6 Ru1 B2 124.2(6) . .
B1 Ru1 B2 43.6(9) . .
C3 Ru1 B2 140.5(8) . .
C2 Ru1 B2 159.7(5) . .
C11 Ru1 Ru1 47.3(5) . 6
C5 Ru1 Ru1 141.0(3) . 6
C4 Ru1 Ru1 117.9(3) . 6
C6 Ru1 Ru1 177.2(3) . 6
B1 Ru1 Ru1 77.3(6) . 6
C3 Ru1 Ru1 120.8(2) . 6
C2 Ru1 Ru1 146.0(2) . 6
B2 Ru1 Ru1 53.2(5) . 6
C11 Ru1 Ru2 46.0(7) . .
C5 Ru1 Ru2 145.8(3) . .
C4 Ru1 Ru2 175.7(3) . .
C6 Ru1 Ru2 119.2(2) . .
B1 Ru1 Ru2 52.5(5) . .
C3 Ru1 Ru2 139.7(2) . .
C2 Ru1 Ru2 117.4(2) . .
B2 Ru1 Ru2 75.9(7) . .
Ru1 Ru1 Ru2 60.11(3) 6 .
C11 Ru1 H12 85(3) . .
C5 Ru1 H12 107(3) . .
C4 Ru1 H12 145(3) . .
C6 Ru1 H12 90(3) . .
B1 Ru1 H12 27.1(17) . .
C3 Ru1 H12 146(2) . .
C2 Ru1 H12 110(2) . .
B2 Ru1 H12 70(2) . .
Ru1 Ru1 H12 88(3) 6 .
Ru2 Ru1 H12 39(3) . .
C11 Ru1 H22 90(5) . .
C5 Ru1 H22 98(5) . .
C4 Ru1 H22 88(4) . .
C6 Ru1 H22 135(5) . .
B1 Ru1 H22 72.7(17) . .
C3 Ru1 H22 115(3) . .
C2 Ru1 H22 150(4) . .
B2 Ru1 H22 29.3(9) . .
Ru1 Ru1 H22 43(5) 6 .
Ru2 Ru1 H22 92(5) . .
H12 Ru1 H22 98(3) . .
C11 Ru2 C15 153.5(7) . 6
C11 Ru2 C15 153.5(7) . .
C15 Ru2 C15 35.0(9) 6 .
C11 Ru2 C14 116.9(7) . 6
C15 Ru2 C14 37.1(4) 6 6
C15 Ru2 C14 60.0(6) . 6
C11 Ru2 C14 116.9(7) . .
C15 Ru2 C14 60.0(6) 6 .
C15 Ru2 C14 37.1(4) . .
C14 Ru2 C14 59.5(8) 6 .
C11 Ru2 C13 99.7(9) . .
C15 Ru2 C13 61.6(6) 6 .
C15 Ru2 C13 61.6(6) . .
C14 Ru2 C13 36.2(5) 6 .
C14 Ru2 C13 36.2(5) . .
C11 Ru2 B1 95.6(8) . .
C15 Ru2 B1 109.4(7) 6 .
C15 Ru2 B1 95.5(6) . .
C14 Ru2 B1 145.9(7) 6 .
C14 Ru2 B1 116.1(8) . .
C13 Ru2 B1 152.3(7) . .
C11 Ru2 B1 95.6(8) . 6
C15 Ru2 B1 95.5(6) 6 6
C15 Ru2 B1 109.4(7) . 6
C14 Ru2 B1 116.1(8) 6 6
C14 Ru2 B1 145.9(7) . 6
C13 Ru2 B1 152.3(7) . 6
B1 Ru2 B1 46.1(13) . 6
C11 Ru2 Ru1 47.2(5) . 6
C15 Ru2 Ru1 129.5(4) 6 6
C15 Ru2 Ru1 159.3(5) . 6
C14 Ru2 Ru1 117.3(4) 6 6
C14 Ru2 Ru1 162.5(5) . 6
C13 Ru2 Ru1 130.2(4) . 6
B1 Ru2 Ru1 76.6(6) . 6
B1 Ru2 Ru1 51.6(5) 6 6
C11 Ru2 Ru1 47.2(5) . .
C15 Ru2 Ru1 159.3(5) 6 .
C15 Ru2 Ru1 129.5(4) . .
C14 Ru2 Ru1 162.5(5) 6 .
C14 Ru2 Ru1 117.3(4) . .
C13 Ru2 Ru1 130.2(4) . .
B1 Ru2 Ru1 51.6(5) . .
B1 Ru2 Ru1 76.6(6) 6 .
Ru1 Ru2 Ru1 59.79(5) 6 .
C11 Ru2 H12 78(2) . .
C15 Ru2 H12 129(2) 6 .
C15 Ru2 H12 101(3) . .
C14 Ru2 H12 161(3) 6 .
C14 Ru2 H12 104(2) . .
C13 Ru2 H12 133.8(18) . .
B1 Ru2 H12 29.8(8) . .
B1 Ru2 H12 72.0(17) 6 .
Ru1 Ru2 H12 81(3) 6 .
Ru1 Ru2 H12 31(2) . .

loop_
_geom_bond_atom_site_label_1
_geom_bond_atom_site_label_2
_geom_bond_distance
_geom_bond_site_symmetry_2
C1 C2 1.3179 .
C1 H1A 0.9600 .
C1 H1B 0.9600 .
C1 H1C 0.9600 .
C2 C6 1.4199 .
C2 C3 1.4199 .
C2 Ru1 2.288(8) .
C3 C4 1.4201 .
C3 C7 1.44(3) .
C3 Ru1 2.272(8) .
C4 C5 1.4199 .
C4 C8 1.51(3) .
C4 Ru1 2.187(8) .
C5 C6 1.4200 .
C5 C9 1.48(3) .
C5 Ru1 2.148(8) .
C6 C10 1.43(2) .
C6 Ru1 2.212(8) .
C7 H7A 0.9600 .
C7 H7B 0.9600 .
C7 H7C 0.9600 .
C8 H8A 0.9600 .
C8 H8B 0.9600 .
C8 H8C 0.9600 .
C9 H9A 0.9600 .
C9 H9B 0.9600 .
C9 H9C 0.9600 .
C10 H10A 0.9600 .
C10 H10B 0.9600 .
C10 H10C 0.9600 .
C11 O1 1.17(3) .
C11 Ru2 2.03(3) .
C11 Ru1 2.068(18) 6
C11 Ru1 2.068(18) .
C13 C14 1.383(16) 6
C13 C14 1.383(16) .
C13 C16 1.519(18) .
C13 Ru2 2.25(3) .
C14 C15 1.390(15) .
C14 C17 1.512(16) .
C14 Ru2 2.199(16) .
C15 C15 1.31(3) 6
C15 C18 1.509(15) .
C15 Ru2 2.175(12) .
C16 H16A 0.9600 .
C16 H16B 0.9600 .
C16 H16C 0.9600 .
C17 H17A 0.9600 .
C17 H17B 0.9600 .
C17 H17C 0.9600 .
C18 H18A 0.9600 .
C18 H18B 0.9600 .
C18 H18C 0.9600 .
B1 B2 1.71(3) .
B1 B1 1.80(5) 6
B1 Ru1 2.27(2) .
B1 Ru2 2.30(2) .
B1 H11 1.15(2) .
B1 H12 1.15(2) .
B2 B1 1.71(3) 6
B2 Ru1 2.34(3) 6
B2 Ru1 2.34(3) .
B2 H21 1.15(2) .
B2 H22 1.15(2) .
Ru1 Ru1 2.804(2) 6
Ru1 Ru2 2.8128(16) .
Ru1 H12 1.53(8) .
Ru1 H22 1.93(16) .
Ru2 C15 2.175(12) 6
Ru2 C14 2.199(16) 6
Ru2 B1 2.30(2) 6
Ru2 Ru1 2.8128(16) 6
Ru2 H12 1.89(9) .

loop_
_geom_torsion_atom_site_label_1
_geom_torsion_atom_site_label_2
_geom_torsion_atom_site_label_3
_geom_torsion_atom_site_label_4
_geom_torsion
_geom_torsion_site_symmetry_1
_geom_torsion_site_symmetry_4
C1 C2 C3 C4 -177.5 . .
C6 C2 C3 C4 0.0 . .
Ru1 C2 C3 C4 59.2(2) . .
C1 C2 C3 C7 3(2) . .
C6 C2 C3 C7 -180(2) . .
Ru1 C2 C3 C7 -121(2) . .
C1 C2 C3 Ru1 123.4(2) . .
C6 C2 C3 Ru1 -59.2(2) . .
C2 C3 C4 C5 0.0 . .
C7 C3 C4 C5 179.8(15) . .
Ru1 C3 C4 C5 61.9(3) . .
C2 C3 C4 C8 175.3(15) . .
C7 C3 C4 C8 -5(2) . .
Ru1 C3 C4 C8 -122.8(16) . .
C2 C3 C4 Ru1 -61.9(3) . .
C7 C3 C4 Ru1 117.9(16) . .
C3 C4 C5 C6 0.0 . .
C8 C4 C5 C6 -176.8(11) . .
Ru1 C4 C5 C6 65.3(3) . .
C3 C4 C5 C9 168.6(17) . .
C8 C4 C5 C9 -8.1(19) . .
Ru1 C4 C5 C9 -126.0(18) . .
C3 C4 C5 Ru1 -65.3(3) . .
C8 C4 C5 Ru1 117.9(11) . .
C1 C2 C6 C5 176.7 . .
C3 C2 C6 C5 0.0 . .
Ru1 C2 C6 C5 -60.7(3) . .
C1 C2 C6 C10 2.3(12) . .
C3 C2 C6 C10 -174.4(12) . .
Ru1 C2 C6 C10 124.8(12) . .
C1 C2 C6 Ru1 -122.5(3) . .
C3 C2 C6 Ru1 60.7(3) . .
C4 C5 C6 C2 0.0 . .
C9 C5 C6 C2 -171.1(15) . .
Ru1 C5 C6 C2 64.6(3) . .
C4 C5 C6 C10 173.2(14) . .
C9 C5 C6 C10 2(2) . .
Ru1 C5 C6 C10 -122.2(15) . .
C4 C5 C6 Ru1 -64.6(3) . .
C9 C5 C6 Ru1 124.3(16) . .
C14 C13 C14 C15 0(3) 6 .
C16 C13 C14 C15 -171(3) . .
Ru2 C13 C14 C15 61.9(14) . .
C14 C13 C14 C17 175.9(15) 6 .
C16 C13 C14 C17 5(5) . .
Ru2 C13 C14 C17 -122(2) . .
C14 C13 C14 Ru2 -62(2) 6 .
C16 C13 C14 Ru2 127(4) . .
C13 C14 C15 C15 0(2) . 6
C17 C14 C15 C15 -176.0(17) . 6
Ru2 C14 C15 C15 64.1(4) . 6
C13 C14 C15 C18 174(2) . .
C17 C14 C15 C18 -2(3) . .
Ru2 C14 C15 C18 -122.3(18) . .
C13 C14 C15 Ru2 -64.0(19) . .
C17 C14 C15 Ru2 120(2) . .
Ru1 B1 B2 B1 119.8(10) . 6
Ru2 B1 B2 B1 50.8(15) . 6
B1 B1 B2 Ru1 -54.5(6) 6 6
Ru1 B1 B2 Ru1 65.3(10) . 6
Ru2 B1 B2 Ru1 -3.8(15) . 6
B1 B1 B2 Ru1 -119.8(10) 6 .
Ru2 B1 B2 Ru1 -69.0(8) . .
O1 C11 Ru1 C5 2(4) . .
Ru2 C11 Ru1 C5 144.2(19) . .
Ru1 C11 Ru1 C5 -128.8(18) 6 .
O1 C11 Ru1 C4 37(2) . .
Ru2 C11 Ru1 C4 179.4(3) . .
Ru1 C11 Ru1 C4 -93.6(8) 6 .
O1 C11 Ru1 C6 -52(3) . .
Ru2 C11 Ru1 C6 90.1(9) . .
Ru1 C11 Ru1 C6 177.1(4) 6 .
O1 C11 Ru1 B1 -162(2) . .
Ru2 C11 Ru1 B1 -19.9(8) . .
Ru1 C11 Ru1 B1 67.1(9) 6 .
O1 C11 Ru1 C3 9(2) . .
Ru2 C11 Ru1 C3 151.7(5) . .
Ru1 C11 Ru1 C3 -121.3(7) 6 .
O1 C11 Ru1 C2 -28(2) . .
Ru2 C11 Ru1 C2 114.5(5) . .
Ru1 C11 Ru1 C2 -158.5(6) 6 .
O1 C11 Ru1 B2 154(2) . .
Ru2 C11 Ru1 B2 -63.7(9) . .
Ru1 C11 Ru1 B2 23.3(11) 6 .
O1 C11 Ru1 Ru1 131(3) . 6
Ru2 C11 Ru1 Ru1 -87.0(8) . 6
O1 C11 Ru1 Ru2 -142(2) . .
Ru1 C11 Ru1 Ru2 87.0(8) 6 .
C4 C5 Ru1 C11 46(2) . .
C6 C5 Ru1 C11 -70(2) . .
C9 C5 Ru1 C11 180(3) . .
C9 C5 Ru1 C4 134(3) . .
C4 C5 Ru1 C6 115.65(13) . .
C9 C5 Ru1 C6 -110(3) . .
C4 C5 Ru1 B1 -150.3(6) . .
C6 C5 Ru1 B1 94.1(6) . .
C9 C5 Ru1 B1 -16(3) . .
C4 C5 Ru1 C3 37.48(10) . .
C6 C5 Ru1 C3 -78.16(15) . .
C9 C5 Ru1 C3 171(2) . .
C4 C5 Ru1 C2 78.62(15) . .
C6 C5 Ru1 C2 -37.03(10) . .
C9 C5 Ru1 C2 -147(3) . .
C4 C5 Ru1 B2 -106.2(8) . .
C6 C5 Ru1 B2 138.1(8) . .
C9 C5 Ru1 B2 28(3) . .
C4 C5 Ru1 Ru1 -68.5(3) . 6
C6 C5 Ru1 Ru1 175.8(4) . 6
C9 C5 Ru1 Ru1 65(3) . 6
C4 C5 Ru1 Ru2 177.3(5) . .
C6 C5 Ru1 Ru2 61.7(4) . .
C9 C5 Ru1 Ru2 -49(3) . .
C5 C4 Ru1 C11 -165.3(7) . .
C3 C4 Ru1 C11 -48.9(6) . .
C8 C4 Ru1 C11 91(3) . .
C3 C4 Ru1 C5 116.39(14) . .
C8 C4 Ru1 C5 -104(3) . .
C5 C4 Ru1 C6 -38.51(10) . .
C3 C4 Ru1 C6 77.88(15) . .
C8 C4 Ru1 C6 -142(3) . .
C5 C4 Ru1 B1 40.7(9) . .
C3 C4 Ru1 B1 157.1(9) . .
C8 C4 Ru1 B1 -63(3) . .
C5 C4 Ru1 C3 -116.39(14) . .
C8 C4 Ru1 C3 140(3) . .
C5 C4 Ru1 C2 -80.17(16) . .
C3 C4 Ru1 C2 36.23(9) . .
C8 C4 Ru1 C2 176(3) . .
C5 C4 Ru1 B2 82.1(6) . .
C3 C4 Ru1 B2 -161.5(6) . .
C8 C4 Ru1 B2 -22(3) . .
C5 C4 Ru1 Ru1 138.5(2) . 6
C3 C4 Ru1 Ru1 -105.07(17) . 6
C8 C4 Ru1 Ru1 35(3) . 6
C5 C4 Ru1 Ru2 -160(4) . .
C3 C4 Ru1 Ru2 -43(3) . .
C8 C4 Ru1 Ru2 97(5) . .
C2 C6 Ru1 C11 42.1(10) . .
C5 C6 Ru1 C11 159.0(11) . .
C10 C6 Ru1 C11 -72(2) . .
C2 C6 Ru1 C5 -116.95(14) . .
C10 C6 Ru1 C5 129(2) . .
C2 C6 Ru1 C4 -78.18(16) . .
C5 C6 Ru1 C4 38.77(10) . .
C10 C6 Ru1 C4 168(2) . .
C2 C6 Ru1 B1 150.2(5) . .
C5 C6 Ru1 B1 -92.9(5) . .
C10 C6 Ru1 B1 36(2) . .
C2 C6 Ru1 C3 -36.11(9) . .
C5 C6 Ru1 C3 80.84(15) . .
C10 C6 Ru1 C3 -150(2) . .
C5 C6 Ru1 C2 116.95(14) . .
C10 C6 Ru1 C2 -114(2) . .
C2 C6 Ru1 B2 -170.0(9) . .
C5 C6 Ru1 B2 -53.1(9) . .
C10 C6 Ru1 B2 76(2) . .
C2 C6 Ru1 Ru1 172(5) . 6
C5 C6 Ru1 Ru1 -71(5) . 6
C10 C6 Ru1 Ru1 58(6) . 6
C2 C6 Ru1 Ru2 97.60(17) . .
C5 C6 Ru1 Ru2 -145.5(2) . .
C10 C6 Ru1 Ru2 -16(2) . .
B2 B1 Ru1 C11 -93.2(10) . .
B1 B1 Ru1 C11 -44.0(5) 6 .
Ru2 B1 Ru1 C11 17.9(7) . .
B2 B1 Ru1 C5 91.2(10) . .
B1 B1 Ru1 C5 140.4(3) 6 .
Ru2 B1 Ru1 C5 -157.7(5) . .
B2 B1 Ru1 C4 67.0(13) . .
B1 B1 Ru1 C4 116.2(6) 6 .
Ru2 B1 Ru1 C4 178.1(4) . .
B2 B1 Ru1 C6 129.8(9) . .
B1 B1 Ru1 C6 178.9(2) 6 .
Ru2 B1 Ru1 C6 -119.1(5) . .
B2 B1 Ru1 C3 113(2) . .
B1 B1 Ru1 C3 161.9(17) 6 .
Ru2 B1 Ru1 C3 -136.2(15) . .
B2 B1 Ru1 C2 152.9(8) . .
B1 B1 Ru1 C2 -157.9(4) 6 .
Ru2 B1 Ru1 C2 -96.0(7) . .
B1 B1 Ru1 B2 49.2(9) 6 .
Ru2 B1 Ru1 B2 111.1(12) . .
B2 B1 Ru1 Ru1 -49.2(9) . 6
B1 B1 Ru1 Ru1 -0.002(2) 6 6
Ru2 B1 Ru1 Ru1 61.9(4) . 6
B2 B1 Ru1 Ru2 -111.1(12) . .
B1 B1 Ru1 Ru2 -61.9(4) 6 .
C2 C3 Ru1 C11 -97.9(5) . .
C4 C3 Ru1 C11 143.7(5) . .
C7 C3 Ru1 C11 38(3) . .
C2 C3 Ru1 C5 79.75(18) . .
C4 C3 Ru1 C5 -38.65(11) . .
C7 C3 Ru1 C5 -144(3) . .
C2 C3 Ru1 C4 118.40(15) . .
C7 C3 Ru1 C4 -106(3) . .
C2 C3 Ru1 C6 36.56(11) . .
C4 C3 Ru1 C6 -81.84(16) . .
C7 C3 Ru1 C6 173(3) . .
C2 C3 Ru1 B1 55.7(18) . .
C4 C3 Ru1 B1 -62.7(18) . .
C7 C3 Ru1 B1 -168(4) . .
C4 C3 Ru1 C2 -118.40(15) . .
C7 C3 Ru1 C2 136(3) . .
C2 C3 Ru1 B2 147.0(9) . .
C4 C3 Ru1 B2 28.6(8) . .
C7 C3 Ru1 B2 -77(3) . .
C2 C3 Ru1 Ru1 -145.0(2) . 6
C4 C3 Ru1 Ru1 96.63(19) . 6
C7 C3 Ru1 Ru1 -9(3) . 6
C2 C3 Ru1 Ru2 -66.2(3) . .
C4 C3 Ru1 Ru2 175.4(4) . .
C7 C3 Ru1 Ru2 70(3) . .
C1 C2 Ru1 C11 -18.2(7) . .
C6 C2 Ru1 C11 -150.5(7) . .
C3 C2 Ru1 C11 90.7(7) . .
C6 C2 Ru1 C5 38.28(11) . .
C3 C2 Ru1 C5 -80.54(17) . .
C6 C2 Ru1 C4 81.80(16) . .
C3 C2 Ru1 C4 -37.02(11) . .
C1 C2 Ru1 C6 132.24(15) . .
C3 C2 Ru1 C6 -118.82(14) . .
C1 C2 Ru1 B1 92.0(7) . .
C6 C2 Ru1 B1 -40.2(7) . .
C3 C2 Ru1 B1 -159.1(7) . .
C1 C2 Ru1 C3 -108.94(18) . .
C6 C2 Ru1 C3 118.82(14) . .
C1 C2 Ru1 B2 157(2) . .
C6 C2 Ru1 B2 24(2) . .
C3 C2 Ru1 B2 -94(2) . .
C1 C2 Ru1 Ru1 -47.1(5) . 6
C6 C2 Ru1 Ru1 -179.3(4) . 6
C3 C2 Ru1 Ru1 61.9(3) . 6
C1 C2 Ru1 Ru2 29.3(3) . .
C6 C2 Ru1 Ru2 -102.97(19) . .
C3 C2 Ru1 Ru2 138.2(2) . .
B1 B2 Ru1 C11 38.6(15) 6 .
B1 B2 Ru1 C11 91.4(12) . .
Ru1 B2 Ru1 C11 -21.3(9) 6 .
B1 B2 Ru1 C5 -148.8(13) 6 .
B1 B2 Ru1 C5 -95.9(10) . .
Ru1 B2 Ru1 C5 151.3(6) 6 .
B1 B2 Ru1 C4 173.0(12) 6 .
B1 B2 Ru1 C4 -134.1(10) . .
Ru1 B2 Ru1 C4 113.1(6) 6 .
B1 B2 Ru1 C6 -119.0(11) 6 .
B1 B2 Ru1 C6 -66.2(12) . .
Ru1 B2 Ru1 C6 -178.9(3) 6 .
B1 B2 Ru1 B1 -52.8(17) 6 .
Ru1 B2 Ru1 B1 -112.8(12) 6 .
B1 B2 Ru1 C3 155.5(11) 6 .
B1 B2 Ru1 C3 -151.6(10) . .
Ru1 B2 Ru1 C3 95.6(8) 6 .
B1 B2 Ru1 C2 -136.4(17) 6 .
B1 B2 Ru1 C2 -84(3) . .
Ru1 B2 Ru1 C2 163.7(17) 6 .
B1 B2 Ru1 Ru1 59.9(11) 6 6
B1 B2 Ru1 Ru1 112.8(12) . 6
B1 B2 Ru1 Ru2 -3.1(12) 6 .
B1 B2 Ru1 Ru2 49.8(9) . .
Ru1 B2 Ru1 Ru2 -63.0(5) 6 .
O1 C11 Ru2 C15 -42.4(12) . 6
Ru1 C11 Ru2 C15 94.9(16) 6 6
Ru1 C11 Ru2 C15 -179.6(9) . 6
O1 C11 Ru2 C15 42.4(12) . .
Ru1 C11 Ru2 C15 179.6(9) 6 .
Ru1 C11 Ru2 C15 -94.9(16) . .
O1 C11 Ru2 C14 -33.8(5) . 6
Ru1 C11 Ru2 C14 103.4(8) 6 6
Ru1 C11 Ru2 C14 -171.0(6) . 6
O1 C11 Ru2 C14 33.8(5) . .
Ru1 C11 Ru2 C14 171.0(6) 6 .
Ru1 C11 Ru2 C14 -103.4(8) . .
O1 C11 Ru2 C13 0.0 . .
Ru1 C11 Ru2 C13 137.2(4) 6 .
Ru1 C11 Ru2 C13 -137.2(4) . .
O1 C11 Ru2 B1 156.8(7) . .
Ru1 C11 Ru2 B1 -65.9(8) 6 .
Ru1 C11 Ru2 B1 19.6(8) . .
O1 C11 Ru2 B1 -156.8(7) . 6
Ru1 C11 Ru2 B1 -19.6(8) 6 6
Ru1 C11 Ru2 B1 65.9(8) . 6
O1 C11 Ru2 Ru1 -137.2(4) . 6
Ru1 C11 Ru2 Ru1 85.5(8) . 6
O1 C11 Ru2 Ru1 137.2(4) . .
Ru1 C11 Ru2 Ru1 -85.5(8) 6 .
C15 C15 Ru2 C11 -129.2(13) 6 .
C14 C15 Ru2 C11 -12.7(17) . .
C18 C15 Ru2 C11 113(2) . .
C14 C15 Ru2 C15 116.5(9) . 6
C18 C15 Ru2 C15 -117.6(18) . 6
C15 C15 Ru2 C14 -38.5(5) 6 6
C14 C15 Ru2 C14 78.0(13) . 6
C18 C15 Ru2 C14 -156.1(19) . 6
C15 C15 Ru2 C14 -116.5(9) 6 .
C18 C15 Ru2 C14 126(2) . .
C15 C15 Ru2 C13 -80.2(3) 6 .
C14 C15 Ru2 C13 36.3(9) . .
C18 C15 Ru2 C13 162(2) . .
C15 C15 Ru2 B1 116.3(6) 6 .
C14 C15 Ru2 B1 -127.2(11) . .
C18 C15 Ru2 B1 -1(2) . .
C15 C15 Ru2 B1 71.1(7) 6 6
C14 C15 Ru2 B1 -172.4(11) . 6
C18 C15 Ru2 B1 -47(2) . 6
C15 C15 Ru2 Ru1 49.9(9) 6 6
C14 C15 Ru2 Ru1 166.4(9) . 6
C18 C15 Ru2 Ru1 -68(2) . 6
C15 C15 Ru2 Ru1 159.5(5) 6 .
C14 C15 Ru2 Ru1 -84.0(9) . .
C18 C15 Ru2 Ru1 42(2) . .
C13 C14 Ru2 C11 -68.2(12) . .
C15 C14 Ru2 C11 173.7(8) . .
C17 C14 Ru2 C11 54.7(18) . .
C13 C14 Ru2 C15 81.8(12) . 6
C15 C14 Ru2 C15 -36.3(10) . 6
C17 C14 Ru2 C15 -155.3(17) . 6
C13 C14 Ru2 C15 118.1(15) . .
C17 C14 Ru2 C15 -119(2) . .
C13 C14 Ru2 C14 38.7(11) . 6
C15 C14 Ru2 C14 -79.5(10) . 6
C17 C14 Ru2 C14 161.5(14) . 6
C15 C14 Ru2 C13 -118.1(15) . .
C17 C14 Ru2 C13 123(2) . .
C13 C14 Ru2 B1 -179.9(11) . .
C15 C14 Ru2 B1 62.0(11) . .
C17 C14 Ru2 B1 -57.1(18) . .
C13 C14 Ru2 B1 131.0(14) . 6
C15 C14 Ru2 B1 12.9(18) . 6
C17 C14 Ru2 B1 -106.2(19) . 6
C13 C14 Ru2 Ru1 -46(2) . 6
C15 C14 Ru2 Ru1 -164.0(10) . 6
C17 C14 Ru2 Ru1 77(2) . 6
C13 C14 Ru2 Ru1 -121.6(10) . .
C15 C14 Ru2 Ru1 120.2(8) . .
C17 C14 Ru2 Ru1 1.2(18) . .
C14 C13 Ru2 C11 -122.8(10) 6 .
C14 C13 Ru2 C11 122.8(10) . .
C16 C13 Ru2 C11 0.0 . .
C14 C13 Ru2 C15 37.2(10) 6 6
C14 C13 Ru2 C15 -77.1(12) . 6
C16 C13 Ru2 C15 160.0(5) . 6
C14 C13 Ru2 C15 77.1(12) 6 .
C14 C13 Ru2 C15 -37.2(10) . .
C16 C13 Ru2 C15 -160.0(5) . .
C14 C13 Ru2 C14 -114(2) . 6
C16 C13 Ru2 C14 122.8(10) . 6
C14 C13 Ru2 C14 114(2) 6 .
C16 C13 Ru2 C14 -122.8(10) . .
C14 C13 Ru2 B1 114.5(14) 6 .
C14 C13 Ru2 B1 0(2) . .
C16 C13 Ru2 B1 -122.7(15) . .
C14 C13 Ru2 B1 0(2) 6 6
C14 C13 Ru2 B1 -114.5(14) . 6
C16 C13 Ru2 B1 122.7(15) . 6
C14 C13 Ru2 Ru1 -82.1(12) 6 6
C14 C13 Ru2 Ru1 163.6(8) . 6
C16 C13 Ru2 Ru1 40.7(3) . 6
C14 C13 Ru2 Ru1 -163.6(8) 6 .
C14 C13 Ru2 Ru1 82.1(12) . .
C16 C13 Ru2 Ru1 -40.7(3) . .
B2 B1 Ru2 C11 46.7(14) . .
B1 B1 Ru2 C11 92.4(4) 6 .
Ru1 B1 Ru2 C11 -18.3(6) . .
B2 B1 Ru2 C15 -124.4(13) . 6
B1 B1 Ru2 C15 -78.7(5) 6 6
Ru1 B1 Ru2 C15 170.6(5) . 6
B2 B1 Ru2 C15 -157.4(14) . .
B1 B1 Ru2 C15 -111.7(5) 6 .
Ru1 B1 Ru2 C15 137.6(7) . .
B2 B1 Ru2 C14 -116.2(15) . 6
B1 B1 Ru2 C14 -70.5(12) 6 6
Ru1 B1 Ru2 C14 178.8(9) . 6
B2 B1 Ru2 C14 170.3(13) . .
B1 B1 Ru2 C14 -144.0(7) 6 .
Ru1 B1 Ru2 C14 105.3(7) . .
B2 B1 Ru2 C13 170.2(14) . .
B1 B1 Ru2 C13 -144.1(16) 6 .
Ru1 B1 Ru2 C13 105.2(14) . .
B2 B1 Ru2 B1 -45.7(15) . 6
Ru1 B1 Ru2 B1 -110.7(5) . 6
B2 B1 Ru2 Ru1 3.1(13) . 6
B1 B1 Ru2 Ru1 48.9(3) 6 6
Ru1 B1 Ru2 Ru1 -61.9(4) . 6
B2 B1 Ru2 Ru1 65.0(12) . .
B1 B1 Ru2 Ru1 110.7(5) 6 .
C5 Ru1 Ru2 C11 -163.6(8) . .
C4 Ru1 Ru2 C11 -6(3) . .
C6 Ru1 Ru2 C11 -125.2(7) . .
B1 Ru1 Ru2 C11 154.8(10) . .
C3 Ru1 Ru2 C11 -45.8(7) . .
C2 Ru1 Ru2 C11 -83.3(7) . .
B2 Ru1 Ru2 C11 113.2(9) . .
Ru1 Ru1 Ru2 C11 57.9(6) 6 .
C11 Ru1 Ru2 C15 179.5(12) . 6
C5 Ru1 Ru2 C15 15.9(11) . 6
C4 Ru1 Ru2 C15 173(4) . 6
C6 Ru1 Ru2 C15 54.3(11) . 6
B1 Ru1 Ru2 C15 -25.8(13) . 6
C3 Ru1 Ru2 C15 133.7(11) . 6
C2 Ru1 Ru2 C15 96.1(11) . 6
B2 Ru1 Ru2 C15 -67.3(12) . 6
Ru1 Ru1 Ru2 C15 -122.7(10) 6 6
C11 Ru1 Ru2 C15 144.8(8) . .
C5 Ru1 Ru2 C15 -18.7(7) . .
C4 Ru1 Ru2 C15 139(3) . .
C6 Ru1 Ru2 C15 19.6(6) . .
B1 Ru1 Ru2 C15 -60.4(10) . .
C3 Ru1 Ru2 C15 99.1(7) . .
C2 Ru1 Ru2 C15 61.5(6) . .
B2 Ru1 Ru2 C15 -101.9(8) . .
Ru1 Ru1 Ru2 C15 -157.3(6) 6 .
C11 Ru1 Ru2 C14 27.5(15) . 6
C5 Ru1 Ru2 C14 -136.1(15) . 6
C4 Ru1 Ru2 C14 21(4) . 6
C6 Ru1 Ru2 C14 -97.7(14) . 6
B1 Ru1 Ru2 C14 -177.7(16) . 6
C3 Ru1 Ru2 C14 -18.3(15) . 6
C2 Ru1 Ru2 C14 -55.8(14) . 6
B2 Ru1 Ru2 C14 140.7(15) . 6
Ru1 Ru1 Ru2 C14 85.4(14) 6 6
C11 Ru1 Ru2 C14 102.4(9) . .
C5 Ru1 Ru2 C14 -61.1(7) . .
C4 Ru1 Ru2 C14 96(3) . .
C6 Ru1 Ru2 C14 -22.8(7) . .
B1 Ru1 Ru2 C14 -102.8(10) . .
C3 Ru1 Ru2 C14 56.7(7) . .
C2 Ru1 Ru2 C14 19.1(7) . .
B2 Ru1 Ru2 C14 -144.4(9) . .
Ru1 Ru1 Ru2 C14 160.3(6) 6 .
C11 Ru1 Ru2 C13 61.2(8) . .
C5 Ru1 Ru2 C13 -102.3(7) . .
C4 Ru1 Ru2 C13 55(3) . .
C6 Ru1 Ru2 C13 -64.0(6) . .
B1 Ru1 Ru2 C13 -144.0(9) . .
C3 Ru1 Ru2 C13 15.5(6) . .
C2 Ru1 Ru2 C13 -22.1(6) . .
B2 Ru1 Ru2 C13 174.4(8) . .
Ru1 Ru1 Ru2 C13 119.1(5) 6 .
C11 Ru1 Ru2 B1 -154.8(10) . .
C5 Ru1 Ru2 B1 41.7(9) . .
C4 Ru1 Ru2 B1 -161(4) . .
C6 Ru1 Ru2 B1 80.0(9) . .
C3 Ru1 Ru2 B1 159.5(9) . .
C2 Ru1 Ru2 B1 121.9(9) . .
B2 Ru1 Ru2 B1 -41.5(10) . .
Ru1 Ru1 Ru2 B1 -96.9(8) 6 .
C11 Ru1 Ru2 B1 -110.9(9) . 6
C5 Ru1 Ru2 B1 85.5(8) . 6
C4 Ru1 Ru2 B1 -117(3) . 6
C6 Ru1 Ru2 B1 123.8(7) . 6
B1 Ru1 Ru2 B1 43.8(13) . 6
C3 Ru1 Ru2 B1 -156.7(7) . 6
C2 Ru1 Ru2 B1 165.7(7) . 6
B2 Ru1 Ru2 B1 2.3(9) . 6
Ru1 Ru1 Ru2 B1 -53.1(6) 6 6
C11 Ru1 Ru2 Ru1 -57.9(6) . 6
C5 Ru1 Ru2 Ru1 138.6(5) . 6
C4 Ru1 Ru2 Ru1 -64(3) . 6
C6 Ru1 Ru2 Ru1 176.9(3) . 6
B1 Ru1 Ru2 Ru1 96.9(8) . 6
C3 Ru1 Ru2 Ru1 -103.6(4) . 6
C2 Ru1 Ru2 Ru1 -141.2(3) . 6
B2 Ru1 Ru2 Ru1 55.4(6) . 6
